data_4068980
loop_
_publ_author_name
'Iwasa, Naruhito'
'Katao, Shohei'
'Liu, Jingyu'
'Fujiki, Michiya'
'Furukawa, Yoshiro'
'Nomura, Kotohiro'

_publ_section_title
;
 Notable Effect of Fluoro Substituents in the Imino Group in Ring-Opening
 Polymerization of \e-Caprolactone by Al Complexes Containing Phenoxyimine
 Ligands
;
_journal_issue 7
_journal_name_full Organometallics
_journal_page_first 2179
_journal_paper_doi 10.1021/om8011882
_journal_volume 28
_journal_year 2009
_chemical_formula_moiety 'C19 H22 Al F2 N O '
_chemical_formula_sum 'C19 H22 Al F2 N O'
_chemical_formula_weight 345.37
_space_group_IT_number 2
_symmetry_cell_setting triclinic
_symmetry_Int_Tables_number 2
_symmetry_space_group_name_Hall '-P 1'
_symmetry_space_group_name_H-M 'P -1'
_cell_angle_alpha 93.498(2)
_cell_angle_beta 105.4480(18)
_cell_angle_gamma 96.405(2)
_cell_formula_units_Z 2
_cell_length_a 7.7061(4)
_cell_length_b 9.7853(6)
_cell_length_c 12.7343(8)
_cell_measurement_reflns_used 7437
_cell_measurement_temperature 193.1
_cell_measurement_theta_max 27.4
_cell_measurement_theta_min 3.2
_cell_volume 915.65(9)
_computing_cell_refinement PROCESS-AUTO
_computing_data_collection PROCESS-AUTO
_computing_data_reduction CrystalStructure
_computing_publication_material 'CrystalStructure 3.8'
_computing_structure_refinement CRYSTALS
_computing_structure_solution SIR92
_diffrn_detector_area_resol_mean 10.00
_diffrn_measured_fraction_theta_full 0.996
_diffrn_measured_fraction_theta_max 0.996
_diffrn_measurement_device_type 'Rigaku RAXIS-RAPID'
_diffrn_measurement_method \w
_diffrn_radiation_type 'Mo K\a'
_diffrn_radiation_wavelength 0.71075
_diffrn_reflns_av_R_equivalents 0.023
_diffrn_reflns_limit_h_max 9
_diffrn_reflns_limit_h_min -9
_diffrn_reflns_limit_k_max 12
_diffrn_reflns_limit_k_min -12
_diffrn_reflns_limit_l_max 16
_diffrn_reflns_limit_l_min -16
_diffrn_reflns_number 9074
_diffrn_reflns_theta_full 27.42
_diffrn_reflns_theta_max 27.42
_exptl_absorpt_coefficient_mu 0.135
_exptl_absorpt_correction_T_max 0.954
_exptl_absorpt_correction_T_min 0.684
_exptl_absorpt_correction_type multi-scan
_exptl_absorpt_process_details
;
    Higashi, T. (1995). Program for Absorption Correction.
    Rigaku Corporation, Tokyo, Japan.
;
_exptl_crystal_colour colorless
_exptl_crystal_density_diffrn 1.253
_exptl_crystal_density_method 'not measured'
_exptl_crystal_description block
_exptl_crystal_F_000 364.00
_exptl_crystal_size_max 0.54
_exptl_crystal_size_mid 0.42
_exptl_crystal_size_min 0.35
_refine_diff_density_max 1.70
_refine_diff_density_min -0.47
_refine_ls_extinction_method none
_refine_ls_goodness_of_fit_ref 1.000
_refine_ls_hydrogen_treatment refall
_refine_ls_number_parameters 239
_refine_ls_number_reflns 3460
_refine_ls_R_factor_gt 0.0681
_refine_ls_shift/su_max 0.0001
_refine_ls_structure_factor_coef Fsqd
_refine_ls_weighting_details 'w = 1/[0.0108Fo^2^ + 1.0000\s(Fo^2^)]/(4Fo^2^)'
_refine_ls_weighting_scheme calc
_refine_ls_wR_factor_ref 0.2190
_reflns_number_gt 3452
_reflns_number_total 4151
_reflns_threshold_expression F^2^>2.0\s(F^2^)
_cod_data_source_file om8011882_si_002.cif
_cod_data_source_block '_NI1074A'
_cod_original_cell_volume 915.65(10)
_cod_original_formula_sum 'C19 H22 Al F2 N O '
_cod_database_code 4068980

loop_
_symmetry_equiv_pos_site_id
_symmetry_equiv_pos_as_xyz
1 +X,+Y,+Z
2 -X,-Y,-Z

loop_
_atom_site_label
_atom_site_type_symbol
_atom_site_fract_x
_atom_site_fract_y
_atom_site_fract_z
_atom_site_U_iso_or_equiv
_atom_site_adp_type
_atom_site_occupancy
_atom_site_symmetry_multiplicity
_atom_site_calc_flag
_atom_site_refinement_flags
Al(1) Al 0.81284(8) 0.35295(6) 0.25801(5) 0.02924(18) Uani 1.00 1 d .
F(1) F 1.2420(2) 0.1674(2) 0.28940(15) 0.0661(5) Uani 1.00 1 d .
F(2) F 1.2926(2) -0.03143(17) 0.61744(15) 0.0662(5) Uani 1.00 1 d .
O(1) O 0.8493(2) 0.50213(17) 0.19058(15) 0.0426(4) Uani 1.00 1 d .
N(1) N 1.0664(2) 0.37534(18) 0.34909(15) 0.0300(4) Uani 1.00 1 d .
C(1) C 0.9877(2) 0.5992(2) 0.20123(16) 0.0282(4) Uani 1.00 1 d .
C(2) C 0.9696(2) 0.71019(19) 0.13416(16) 0.0278(4) Uani 1.00 1 d .
C(3) C 1.1224(3) 0.8100(2) 0.15218(19) 0.0366(5) Uani 1.00 1 d .
C(4) C 1.2870(3) 0.8038(2) 0.2283(2) 0.0416(6) Uani 1.00 1 d .
C(5) C 1.3051(2) 0.6941(2) 0.29089(19) 0.0364(5) Uani 1.00 1 d .
C(6) C 1.1572(2) 0.5911(2) 0.27950(16) 0.0287(4) Uani 1.00 1 d .
C(7) C 1.1865(2) 0.4784(2) 0.34538(16) 0.0295(4) Uani 1.00 1 d .
C(8) C 0.7697(3) 0.1813(2) 0.1623(2) 0.0427(6) Uani 1.00 1 d .
C(9) C 0.6523(3) 0.3812(2) 0.3507(2) 0.0453(6) Uani 1.00 1 d .
C(10) C 0.7925(3) 0.7166(2) 0.04586(17) 0.0316(4) Uani 1.00 1 d .
C(11) C 0.7487(4) 0.5901(2) -0.0372(2) 0.0528(7) Uani 1.00 1 d .
C(12) C 0.6361(3) 0.7284(2) 0.0989(2) 0.0418(6) Uani 1.00 1 d .
C(13) C 0.8057(3) 0.8452(2) -0.0178(2) 0.0415(6) Uani 1.00 1 d .
C(14) C 1.1274(2) 0.2709(2) 0.41949(17) 0.0303(4) Uani 1.00 1 d .
C(15) C 1.2140(2) 0.1679(2) 0.38649(19) 0.0369(5) Uani 1.00 1 d .
C(16) C 1.2707(3) 0.0635(2) 0.4521(2) 0.0456(6) Uani 1.00 1 d .
C(17) C 1.2362(3) 0.0668(2) 0.5525(2) 0.0437(6) Uani 1.00 1 d .
C(18) C 1.1484(3) 0.1660(2) 0.5888(2) 0.0460(6) Uani 1.00 1 d .
C(19) C 1.0941(3) 0.2687(2) 0.52134(18) 0.0382(5) Uani 1.00 1 d .
H(1) H 1.1074 0.8884 0.1051 0.046 Uiso 1.00 1 c R
H(2) H 1.3821 0.8770 0.2303 0.050 Uiso 1.00 1 c R
H(3) H 1.4211 0.6848 0.3468 0.043 Uiso 1.00 1 c R
H(4) H 1.3111 0.4770 0.3906 0.036 Uiso 1.00 1 c R
H(5) H 0.8416 0.1164 0.1986 0.050 Uiso 1.00 1 c R
H(6) H 0.6449 0.1446 0.1447 0.050 Uiso 1.00 1 c R
H(7) H 0.8017 0.1996 0.0969 0.050 Uiso 1.00 1 c R
H(8) H 0.5294 0.3600 0.3082 0.055 Uiso 1.00 1 c R
H(9) H 0.6751 0.3225 0.4082 0.055 Uiso 1.00 1 c R
H(10) H 0.6742 0.4747 0.3809 0.055 Uiso 1.00 1 c R
H(11) H 0.7375 0.5090 -0.0009 0.059 Uiso 1.00 1 c R
H(12) H 0.6377 0.5952 -0.0907 0.059 Uiso 1.00 1 c R
H(13) H 0.8436 0.5874 -0.0717 0.060 Uiso 1.00 1 c R
H(14) H 0.6328 0.6574 0.1463 0.051 Uiso 1.00 1 c R
H(15) H 0.6551 0.8159 0.1397 0.052 Uiso 1.00 1 c R
H(16) H 0.5241 0.7191 0.0434 0.051 Uiso 1.00 1 c R
H(17) H 0.8259 0.9264 0.0310 0.051 Uiso 1.00 1 c R
H(18) H 0.9038 0.8438 -0.0498 0.051 Uiso 1.00 1 c R
H(19) H 0.6957 0.8443 -0.0737 0.051 Uiso 1.00 1 c R
H(20) H 1.3371 -0.0132 0.4284 0.054 Uiso 1.00 1 c R
H(21) H 1.1326 0.1639 0.6647 0.054 Uiso 1.00 1 c R
H(22) H 1.0182 0.3552 0.5456 0.041 Uiso 1.00 1 c R

loop_
_atom_site_aniso_label
_atom_site_aniso_U_11
_atom_site_aniso_U_22
_atom_site_aniso_U_33
_atom_site_aniso_U_12
_atom_site_aniso_U_13
_atom_site_aniso_U_23
Al(1) 0.0262(3) 0.0252(3) 0.0357(3) 0.0034(2) 0.0063(2) 0.0077(2)
F(1) 0.0787(12) 0.0805(12) 0.0549(10) 0.0340(10) 0.0339(9) 0.0164(8)
F(2) 0.0767(12) 0.0504(9) 0.0630(11) 0.0131(8) -0.0032(8) 0.0314(8)
O(1) 0.0308(7) 0.0382(8) 0.0519(10) -0.0034(6) -0.0008(6) 0.0204(7)
N(1) 0.0284(8) 0.0285(8) 0.0330(8) 0.0071(6) 0.0061(6) 0.0068(6)
C(1) 0.0283(9) 0.0271(9) 0.0305(9) 0.0028(7) 0.0101(7) 0.0038(7)
C(2) 0.0338(10) 0.0239(9) 0.0285(9) 0.0053(7) 0.0127(7) 0.0029(7)
C(3) 0.0416(11) 0.0313(10) 0.0405(11) 0.0008(8) 0.0184(9) 0.0072(8)
C(4) 0.0365(11) 0.0382(11) 0.0497(13) -0.0046(9) 0.0149(9) 0.0052(9)
C(5) 0.0277(10) 0.0374(11) 0.0425(11) 0.0007(8) 0.0086(8) 0.0033(8)
C(6) 0.0286(9) 0.0281(9) 0.0309(10) 0.0046(7) 0.0106(7) 0.0017(7)
C(7) 0.0277(9) 0.0335(10) 0.0290(9) 0.0092(7) 0.0092(7) 0.0007(7)
C(8) 0.0408(12) 0.0393(11) 0.0443(12) 0.0075(9) 0.0050(9) 0.0018(9)
C(9) 0.0382(12) 0.0450(13) 0.0540(14) 0.0053(9) 0.0151(10) 0.0048(10)
C(10) 0.0399(11) 0.0273(9) 0.0284(9) 0.0047(7) 0.0102(8) 0.0049(7)
C(11) 0.0730(18) 0.0393(12) 0.0360(12) 0.0118(12) -0.0023(11) -0.0039(9)
C(12) 0.0343(11) 0.0512(13) 0.0432(12) 0.0104(9) 0.0114(9) 0.0187(10)
C(13) 0.0462(12) 0.0420(12) 0.0389(12) 0.0074(9) 0.0128(9) 0.0156(9)
C(14) 0.0249(9) 0.0315(10) 0.0310(10) 0.0027(7) 0.0013(7) 0.0067(7)
C(15) 0.0336(11) 0.0403(11) 0.0365(11) 0.0102(9) 0.0067(8) 0.0071(9)
C(16) 0.0434(12) 0.0378(12) 0.0538(15) 0.0158(10) 0.0050(10) 0.0097(10)
C(17) 0.0408(12) 0.0408(12) 0.0408(12) 0.0008(9) -0.0046(9) 0.0164(9)
C(18) 0.0480(13) 0.0553(14) 0.0320(11) 0.0030(11) 0.0064(9) 0.0116(10)
C(19) 0.0411(11) 0.0396(11) 0.0326(11) 0.0082(9) 0.0064(8) 0.0036(8)

loop_
_atom_type_symbol
_atom_type_description
_atom_type_scat_dispersion_real
_atom_type_scat_dispersion_imag
_atom_type_scat_source
C C 0.003 0.002
;
International Tables for Crystallography
(1992, Vol. C, Tables 4.2.6.8 and 6.1.1.4)
;
H H 0.000 0.000
;
International Tables for Crystallography
(1992, Vol. C, Table 6.1.1.4)
;
Al Al 0.064 0.051
;
International Tables for Crystallography
(1992, Vol. C, Tables 4.2.6.8 and 6.1.1.4)
;
F F 0.017 0.010
;
International Tables for Crystallography
(1992, Vol. C, Tables 4.2.6.8 and 6.1.1.4)
;
N N 0.006 0.003
;
International Tables for Crystallography
(1992, Vol. C, Tables 4.2.6.8 and 6.1.1.4)
;
O O 0.011 0.006
;
International Tables for Crystallography
(1992, Vol. C, Tables 4.2.6.8 and 6.1.1.4)
;

loop_
_geom_angle_atom_site_label_1
_geom_angle_atom_site_label_2
_geom_angle_atom_site_label_3
_geom_angle
_geom_angle_publ_flag
O(1) Al(1) N(1) 93.01(7) yes
O(1) Al(1) C(8) 113.02(10) yes
O(1) Al(1) C(9) 110.79(10) yes
N(1) Al(1) C(8) 107.91(9) yes
N(1) Al(1) C(9) 109.52(9) yes
C(8) Al(1) C(9) 119.29(11) yes
Al(1) O(1) C(1) 134.54(14) yes
Al(1) N(1) C(7) 123.09(14) yes
Al(1) N(1) C(14) 119.52(12) yes
C(7) N(1) C(14) 117.30(16) yes
O(1) C(1) C(2) 120.21(16) yes
O(1) C(1) C(6) 119.77(18) yes
C(2) C(1) C(6) 120.02(17) yes
C(1) C(2) C(3) 116.42(17) yes
C(1) C(2) C(10) 120.79(16) yes
C(3) C(2) C(10) 122.78(18) yes
C(2) C(3) C(4) 124.1(2) yes
C(3) C(4) C(5) 119.2(2) yes
C(4) C(5) C(6) 120.29(18) yes
C(1) C(6) C(5) 119.96(18) yes
C(1) C(6) C(7) 122.61(17) yes
C(5) C(6) C(7) 117.40(16) yes
N(1) C(7) C(6) 126.76(17) yes
C(2) C(10) C(11) 110.59(19) yes
C(2) C(10) C(12) 110.02(18) yes
C(2) C(10) C(13) 111.51(16) yes
C(11) C(10) C(12) 110.76(19) yes
C(11) C(10) C(13) 107.21(19) yes
C(12) C(10) C(13) 106.65(19) yes
N(1) C(14) C(15) 121.1(2) yes
N(1) C(14) C(19) 120.6(2) yes
C(15) C(14) C(19) 118.2(2) yes
F(1) C(15) C(14) 118.6(2) yes
F(1) C(15) C(16) 119.2(2) yes
C(14) C(15) C(16) 122.3(2) yes
C(15) C(16) C(17) 117.2(2) yes
F(2) C(17) C(16) 118.0(2) yes
F(2) C(17) C(18) 119.0(2) yes
C(16) C(17) C(18) 123.0(2) yes
C(17) C(18) C(19) 118.3(2) yes
C(14) C(19) C(18) 121.1(2) yes
C(2) C(3) H(1) 115.7 no
C(4) C(3) H(1) 120.2 no
C(3) C(4) H(2) 115.6 no
C(5) C(4) H(2) 125.2 no
C(4) C(5) H(3) 122.3 no
C(6) C(5) H(3) 117.4 no
N(1) C(7) H(4) 116.8 no
C(6) C(7) H(4) 116.4 no
Al(1) C(8) H(5) 109.5 no
Al(1) C(8) H(6) 109.5 no
Al(1) C(8) H(7) 109.5 no
H(5) C(8) H(6) 109.5 no
H(5) C(8) H(7) 109.5 no
H(6) C(8) H(7) 109.5 no
Al(1) C(9) H(8) 109.5 no
Al(1) C(9) H(9) 109.5 no
Al(1) C(9) H(10) 109.5 no
H(8) C(9) H(9) 109.5 no
H(8) C(9) H(10) 109.5 no
H(9) C(9) H(10) 109.5 no
C(10) C(11) H(11) 109.5 no
C(10) C(11) H(12) 109.5 no
C(10) C(11) H(13) 109.5 no
H(11) C(11) H(12) 109.5 no
H(11) C(11) H(13) 109.5 no
H(12) C(11) H(13) 109.5 no
C(10) C(12) H(14) 109.5 no
C(10) C(12) H(15) 109.5 no
C(10) C(12) H(16) 109.5 no
H(14) C(12) H(15) 109.5 no
H(14) C(12) H(16) 109.5 no
H(15) C(12) H(16) 109.5 no
C(10) C(13) H(17) 109.5 no
C(10) C(13) H(18) 109.5 no
C(10) C(13) H(19) 109.5 no
H(17) C(13) H(18) 109.5 no
H(17) C(13) H(19) 109.5 no
H(18) C(13) H(19) 109.5 no
C(15) C(16) H(20) 122.7 no
C(17) C(16) H(20) 120.1 no
C(17) C(18) H(21) 118.3 no
C(19) C(18) H(21) 123.3 no
C(14) C(19) H(22) 116.4 no
C(18) C(19) H(22) 122.5 no

loop_
_geom_bond_atom_site_label_1
_geom_bond_atom_site_label_2
_geom_bond_distance
_geom_bond_publ_flag
Al(1) O(1) 1.7713(19) yes
Al(1) N(1) 1.9692(16) yes
Al(1) C(8) 1.956(2) yes
Al(1) C(9) 1.954(3) yes
F(1) C(15) 1.310(3) yes
F(2) C(17) 1.341(3) yes
O(1) C(1) 1.318(2) yes
N(1) C(7) 1.302(2) yes
N(1) C(14) 1.436(2) yes
C(1) C(2) 1.418(2) yes
C(1) C(6) 1.431(2) yes
C(2) C(3) 1.402(2) yes
C(2) C(10) 1.530(2) yes
C(3) C(4) 1.386(3) yes
C(4) C(5) 1.374(3) yes
C(5) C(6) 1.405(2) yes
C(6) C(7) 1.428(2) yes
C(10) C(11) 1.523(3) yes
C(10) C(12) 1.542(3) yes
C(10) C(13) 1.546(3) yes
C(14) C(15) 1.373(3) yes
C(14) C(19) 1.388(3) yes
C(15) C(16) 1.394(3) yes
C(16) C(17) 1.373(4) yes
C(17) C(18) 1.368(4) yes
C(18) C(19) 1.390(3) yes
C(3) H(1) 1.001 no
C(4) H(2) 0.960 no
C(5) H(3) 1.001 no
C(7) H(4) 0.981 no
C(8) H(5) 0.950 no
C(8) H(6) 0.950 no
C(8) H(7) 0.950 no
C(9) H(8) 0.950 no
C(9) H(9) 0.950 no
C(9) H(10) 0.950 no
C(11) H(11) 0.950 no
C(11) H(12) 0.950 no
C(11) H(13) 0.950 no
C(12) H(14) 0.950 no
C(12) H(15) 0.950 no
C(12) H(16) 0.950 no
C(13) H(17) 0.950 no
C(13) H(18) 0.950 no
C(13) H(19) 0.950 no
C(16) H(20) 1.027 no
C(18) H(21) 1.007 no
C(19) H(22) 1.153 no

loop_
_geom_contact_atom_site_label_1
_geom_contact_atom_site_label_2
_geom_contact_distance
_geom_contact_site_symmetry_2
Al(1) C(1) 2.855(2) .
Al(1) C(6) 3.2717(19) .
Al(1) C(7) 2.8940(18) .
Al(1) C(14) 2.9545(19) .
F(1) N(1) 2.742(2) .
F(1) C(7) 3.184(3) .
F(1) C(8) 3.589(3) .
F(1) C(9) 3.463(3) 1_655
F(1) C(13) 3.372(3) 2_765
F(1) C(14) 2.307(3) .
F(1) C(16) 2.332(3) .
F(1) C(17) 3.559(3) .
F(1) C(19) 3.563(3) .
F(2) C(8) 3.364(3) 2_756
F(2) C(9) 3.530(3) 2_756
F(2) C(15) 3.583(3) .
F(2) C(16) 2.326(3) .
F(2) C(18) 2.334(3) .
F(2) C(19) 3.593(3) .
F(2) C(19) 3.542(2) 2_756
O(1) N(1) 2.717(2) .
O(1) C(2) 2.373(2) .
O(1) C(6) 2.379(2) .
O(1) C(7) 2.856(2) .
O(1) C(8) 3.110(2) .
O(1) C(9) 3.068(3) .
O(1) C(10) 2.870(2) .
O(1) C(11) 3.002(3) .
O(1) C(12) 3.011(3) .
N(1) F(1) 2.742(2) .
N(1) O(1) 2.717(2) .
N(1) C(1) 2.984(2) .
N(1) C(6) 2.442(2) .
N(1) C(8) 3.174(2) .
N(1) C(9) 3.204(3) .
N(1) C(15) 2.446(3) .
N(1) C(19) 2.455(3) .
C(1) Al(1) 2.855(2) .
C(1) N(1) 2.984(2) .
C(1) C(3) 2.397(3) .
C(1) C(4) 2.813(2) .
C(1) C(5) 2.455(2) .
C(1) C(7) 2.507(2) .
C(1) C(10) 2.564(2) .
C(1) C(11) 3.093(3) .
C(1) C(12) 3.117(3) .
C(2) O(1) 2.373(2) .
C(2) C(4) 2.462(2) .
C(2) C(5) 2.842(2) .
C(2) C(6) 2.468(2) .
C(2) C(11) 2.510(2) .
C(2) C(12) 2.516(3) .
C(2) C(13) 2.543(3) .
C(3) C(1) 2.397(3) .
C(3) C(5) 2.380(3) .
C(3) C(6) 2.758(3) .
C(3) C(10) 2.574(2) .
C(3) C(13) 2.867(3) .
C(4) C(1) 2.813(2) .
C(4) C(2) 2.462(2) .
C(4) C(6) 2.410(3) .
C(5) C(1) 2.455(2) .
C(5) C(2) 2.842(2) .
C(5) C(3) 2.380(3) .
C(5) C(7) 2.420(3) .
C(6) Al(1) 3.2717(19) .
C(6) O(1) 2.379(2) .
C(6) N(1) 2.442(2) .
C(6) C(2) 2.468(2) .
C(6) C(3) 2.758(3) .
C(6) C(4) 2.410(3) .
C(7) Al(1) 2.8940(18) .
C(7) F(1) 3.184(3) .
C(7) O(1) 2.856(2) .
C(7) C(1) 2.507(2) .
C(7) C(5) 2.420(3) .
C(7) C(14) 2.340(3) .
C(7) C(15) 3.135(3) .
C(7) C(19) 3.290(3) .
C(8) F(1) 3.589(3) .
C(8) F(2) 3.364(3) 2_756
C(8) O(1) 3.110(2) .
C(8) N(1) 3.174(2) .
C(8) C(9) 3.374(3) .
C(9) F(1) 3.463(3) 1_455
C(9) F(2) 3.530(3) 2_756
C(9) O(1) 3.068(3) .
C(9) N(1) 3.204(3) .
C(9) C(8) 3.374(3) .
C(10) O(1) 2.870(2) .
C(10) C(1) 2.564(2) .
C(10) C(3) 2.574(2) .
C(11) O(1) 3.002(3) .
C(11) C(1) 3.093(3) .
C(11) C(2) 2.510(2) .
C(11) C(12) 2.522(4) .
C(11) C(13) 2.471(3) .
C(12) O(1) 3.011(3) .
C(12) C(1) 3.117(3) .
C(12) C(2) 2.516(3) .
C(12) C(11) 2.522(4) .
C(12) C(13) 2.476(3) .
C(13) F(1) 3.372(3) 2_765
C(13) C(2) 2.543(3) .
C(13) C(3) 2.867(3) .
C(13) C(11) 2.471(3) .
C(13) C(12) 2.476(3) .
C(14) Al(1) 2.9545(19) .
C(14) F(1) 2.307(3) .
C(14) C(7) 2.340(3) .
C(14) C(16) 2.423(3) .
C(14) C(17) 2.754(3) .
C(14) C(18) 2.419(3) .
C(15) F(2) 3.583(3) .
C(15) N(1) 2.446(3) .
C(15) C(7) 3.135(3) .
C(15) C(17) 2.361(3) .
C(15) C(18) 2.756(3) .
C(15) C(19) 2.370(3) .
C(16) F(1) 2.332(3) .
C(16) F(2) 2.326(3) .
C(16) C(14) 2.423(3) .
C(16) C(18) 2.408(4) .
C(16) C(19) 2.774(3) .
C(17) F(1) 3.559(3) .
C(17) C(14) 2.754(3) .
C(17) C(15) 2.361(3) .
C(17) C(17) 3.589(3) 2_756
C(17) C(18) 3.516(3) 2_756
C(17) C(19) 2.368(3) .
C(18) F(2) 2.334(3) .
C(18) C(14) 2.419(3) .
C(18) C(15) 2.756(3) .
C(18) C(16) 2.408(4) .
C(18) C(17) 3.516(3) 2_756
C(19) F(1) 3.563(3) .
C(19) F(2) 3.593(3) .
C(19) F(2) 3.542(2) 2_756
C(19) N(1) 2.455(3) .
C(19) C(7) 3.290(3) .
C(19) C(15) 2.370(3) .
C(19) C(16) 2.774(3) .
C(19) C(17) 2.368(3) .
Al(1) H(5) 2.443 .
Al(1) H(6) 2.443 .
Al(1) H(7) 2.443 .
Al(1) H(8) 2.441 .
Al(1) H(9) 2.440 .
Al(1) H(10) 2.441 .
Al(1) H(22) 3.580 .
Al(1) H(22) 3.559 2_766
F(1) H(1) 3.365 1_545
F(1) H(2) 3.266 1_545
F(1) H(4) 3.150 .
F(1) H(5) 2.965 .
F(1) H(8) 2.692 1_655
F(1) H(9) 3.410 1_655
F(1) H(18) 2.948 2_765
F(1) H(19) 2.909 2_765
F(1) H(20) 2.603 .
F(2) H(2) 2.922 2_866
F(2) H(5) 2.930 2_756
F(2) H(6) 3.222 2_756
F(2) H(9) 2.892 2_756
F(2) H(15) 3.539 2_766
F(2) H(20) 2.534 .
F(2) H(20) 3.052 2_856
F(2) H(21) 2.513 .
O(1) H(7) 3.068 .
O(1) H(8) 3.422 .
O(1) H(10) 3.083 .
O(1) H(11) 2.368 .
O(1) H(13) 3.481 .
O(1) H(13) 3.297 2_765
O(1) H(14) 2.362 .
O(1) H(15) 3.583 .
O(1) H(22) 3.400 2_766
N(1) H(4) 1.952 .
N(1) H(5) 3.123 .
N(1) H(7) 3.533 .
N(1) H(9) 3.292 .
N(1) H(10) 3.392 .
N(1) H(22) 2.642 .
N(1) H(22) 3.097 2_766
C(1) H(1) 3.287 .
C(1) H(3) 3.344 .
C(1) H(4) 3.357 .
C(1) H(11) 2.796 .
C(1) H(13) 3.345 .
C(1) H(13) 3.009 2_765
C(1) H(14) 2.769 .
C(1) H(15) 3.467 .
C(1) H(21) 3.160 2_766
C(1) H(22) 3.240 2_766
C(2) H(1) 2.045 .
C(2) H(2) 3.285 .
C(2) H(11) 2.682 .
C(2) H(12) 3.328 .
C(2) H(13) 2.694 .
C(2) H(13) 3.528 2_765
C(2) H(14) 2.636 .
C(2) H(15) 2.755 .
C(2) H(16) 3.330 .
C(2) H(17) 2.741 .
C(2) H(18) 2.710 .
C(2) H(19) 3.354 .
C(2) H(21) 3.099 2_766
C(3) H(2) 1.998 .
C(3) H(3) 3.302 .
C(3) H(7) 3.373 2_765
C(3) H(13) 3.524 .
C(3) H(15) 3.569 .
C(3) H(17) 2.795 .
C(3) H(18) 2.735 .
C(3) H(21) 3.442 2_766
C(4) H(1) 2.078 .
C(4) H(3) 2.087 .
C(4) H(14) 3.521 1_655
C(4) H(15) 3.314 1_655
C(4) H(16) 3.458 1_655
C(4) H(20) 2.935 1_565
C(5) H(1) 3.288 .
C(5) H(2) 2.080 .
C(5) H(4) 2.539 .
C(5) H(14) 3.535 1_655
C(5) H(20) 3.215 1_565
C(6) H(2) 3.307 .
C(6) H(3) 2.066 .
C(6) H(4) 2.061 .
C(6) H(13) 3.079 2_765
C(6) H(22) 2.947 2_766
C(7) H(3) 2.552 .
C(7) H(8) 3.135 1_655
C(7) H(9) 3.433 2_766
C(7) H(10) 3.349 2_766
C(7) H(13) 3.447 2_765
C(7) H(22) 3.380 .
C(7) H(22) 2.921 2_766
C(8) H(8) 3.478 .
C(8) H(15) 3.561 1_545
C(8) H(16) 3.253 2_665
C(8) H(17) 3.054 1_545
C(8) H(18) 3.234 2_765
C(8) H(19) 3.436 2_665
C(9) H(4) 3.042 1_455
C(9) H(4) 3.423 2_766
C(9) H(6) 3.375 .
C(9) H(12) 3.503 2_665
C(9) H(22) 3.269 .
C(9) H(22) 3.344 2_766
C(10) H(1) 2.692 .
C(10) H(11) 2.046 .
C(10) H(12) 2.046 .
C(10) H(13) 2.046 .
C(10) H(14) 2.063 .
C(10) H(15) 2.063 .
C(10) H(16) 2.063 .
C(10) H(17) 2.067 .
C(10) H(18) 2.067 .
C(10) H(19) 2.067 .
C(11) H(14) 2.783 .
C(11) H(14) 3.502 2_665
C(11) H(15) 3.330 .
C(11) H(16) 2.630 .
C(11) H(16) 3.470 2_665
C(11) H(17) 3.297 .
C(11) H(18) 2.665 .
C(11) H(19) 2.615 .
C(12) H(2) 3.291 1_455
C(12) H(11) 2.721 .
C(12) H(11) 3.389 2_665
C(12) H(12) 2.677 .
C(12) H(12) 3.583 2_665
C(12) H(13) 3.340 .
C(12) H(17) 2.624 .
C(12) H(18) 3.307 .
C(12) H(19) 2.656 .
C(12) H(21) 3.112 2_766
C(13) H(1) 2.407 .
C(13) H(1) 2.973 2_775
C(13) H(6) 3.434 2_665
C(13) H(7) 3.496 2_765
C(13) H(11) 3.302 .
C(13) H(12) 2.627 .
C(13) H(13) 2.641 .
C(13) H(14) 3.305 .
C(13) H(15) 2.586 .
C(13) H(16) 2.695 .
C(13) H(17) 3.459 2_775
C(13) H(18) 3.486 2_775
C(14) H(4) 2.437 .
C(14) H(5) 3.238 .
C(14) H(9) 3.544 .
C(14) H(10) 3.362 2_766
C(14) H(20) 3.361 .
C(14) H(21) 3.345 .
C(14) H(22) 2.164 .
C(15) H(4) 3.028 .
C(15) H(5) 3.176 .
C(15) H(8) 3.307 1_655
C(15) H(20) 2.132 .
C(15) H(22) 3.397 .
C(16) H(3) 3.599 2_866
C(16) H(20) 3.109 2_856
C(16) H(21) 3.298 .
C(16) H(21) 3.523 2_756
C(17) H(2) 3.425 2_866
C(17) H(3) 3.303 2_866
C(17) H(20) 2.086 .
C(17) H(20) 3.335 2_856
C(17) H(21) 2.048 .
C(17) H(22) 3.436 .
C(18) H(3) 3.337 2_866
C(18) H(10) 3.586 2_766
C(18) H(14) 3.579 2_766
C(18) H(15) 3.369 2_766
C(18) H(20) 3.328 .
C(18) H(22) 2.232 .
C(19) H(4) 3.295 .
C(19) H(9) 3.282 .
C(19) H(10) 2.911 2_766
C(19) H(21) 2.117 .
H(1) F(1) 3.365 1_565
H(1) C(1) 3.287 .
H(1) C(2) 2.045 .
H(1) C(4) 2.078 .
H(1) C(5) 3.288 .
H(1) C(10) 2.692 .
H(1) C(13) 2.407 .
H(1) C(13) 2.973 2_775
H(1) H(2) 2.304 .
H(1) H(5) 3.548 1_565
H(1) H(7) 2.946 2_765
H(1) H(17) 2.206 .
H(1) H(17) 2.683 2_775
H(1) H(18) 2.153 .
H(1) H(18) 2.759 2_775
H(1) H(19) 3.341 .
H(1) H(19) 2.978 2_775
H(2) F(1) 3.266 1_565
H(2) F(2) 2.922 2_866
H(2) C(2) 3.285 .
H(2) C(3) 1.998 .
H(2) C(5) 2.080 .
H(2) C(6) 3.307 .
H(2) C(12) 3.291 1_655
H(2) C(17) 3.425 2_866
H(2) H(1) 2.304 .
H(2) H(3) 2.462 .
H(2) H(6) 3.534 1_665
H(2) H(14) 3.353 1_655
H(2) H(15) 2.758 1_655
H(2) H(16) 3.250 1_655
H(2) H(19) 3.487 2_775
H(2) H(20) 2.803 1_565
H(3) C(1) 3.344 .
H(3) C(3) 3.302 .
H(3) C(4) 2.087 .
H(3) C(6) 2.066 .
H(3) C(7) 2.552 .
H(3) C(16) 3.599 2_866
H(3) C(17) 3.303 2_866
H(3) C(18) 3.337 2_866
H(3) H(2) 2.462 .
H(3) H(4) 2.273 .
H(3) H(8) 3.415 1_655
H(3) H(9) 3.396 2_766
H(3) H(10) 2.961 1_655
H(3) H(14) 3.389 1_655
H(3) H(20) 3.262 1_565
H(4) F(1) 3.150 .
H(4) N(1) 1.952 .
H(4) C(1) 3.357 .
H(4) C(5) 2.539 .
H(4) C(6) 2.061 .
H(4) C(9) 3.042 1_655
H(4) C(9) 3.423 2_766
H(4) C(14) 2.437 .
H(4) C(15) 3.028 .
H(4) C(19) 3.295 .
H(4) H(3) 2.273 .
H(4) H(4) 3.417 2_866
H(4) H(8) 2.543 1_655
H(4) H(9) 3.296 1_655
H(4) H(9) 3.101 2_766
H(4) H(10) 2.836 1_655
H(4) H(10) 2.890 2_766
H(4) H(22) 3.531 .
H(4) H(22) 3.414 2_766
H(5) Al(1) 2.443 .
H(5) F(1) 2.965 .
H(5) F(2) 2.930 2_756
H(5) N(1) 3.123 .
H(5) C(14) 3.238 .
H(5) C(15) 3.176 .
H(5) H(1) 3.548 1_545
H(5) H(6) 1.551 .
H(5) H(7) 1.551 .
H(5) H(15) 3.080 1_545
H(5) H(17) 2.713 1_545
H(5) H(18) 3.081 2_765
H(5) H(21) 3.333 2_756
H(6) Al(1) 2.443 .
H(6) F(2) 3.222 2_756
H(6) C(9) 3.375 .
H(6) C(13) 3.434 2_665
H(6) H(2) 3.534 1_445
H(6) H(5) 1.551 .
H(6) H(7) 1.551 .
H(6) H(8) 3.230 .
H(6) H(12) 3.514 2_665
H(6) H(15) 3.223 1_545
H(6) H(16) 2.887 2_665
H(6) H(17) 3.157 1_545
H(6) H(19) 2.555 2_665
H(7) Al(1) 2.443 .
H(7) O(1) 3.068 .
H(7) N(1) 3.533 .
H(7) C(3) 3.373 2_765
H(7) C(13) 3.496 2_765
H(7) H(1) 2.946 2_765
H(7) H(5) 1.551 .
H(7) H(6) 1.551 .
H(7) H(11) 3.380 .
H(7) H(13) 3.346 2_765
H(7) H(16) 2.892 2_665
H(7) H(17) 2.795 1_545
H(7) H(18) 2.569 2_765
H(8) Al(1) 2.441 .
H(8) F(1) 2.692 1_455
H(8) O(1) 3.422 .
H(8) C(7) 3.135 1_455
H(8) C(8) 3.478 .
H(8) C(15) 3.307 1_455
H(8) H(3) 3.415 1_455
H(8) H(4) 2.543 1_455
H(8) H(6) 3.230 .
H(8) H(9) 1.551 .
H(8) H(10) 1.551 .
H(8) H(12) 2.809 2_665
H(8) H(19) 3.415 2_665
H(9) Al(1) 2.440 .
H(9) F(1) 3.410 1_455
H(9) F(2) 2.892 2_756
H(9) N(1) 3.292 .
H(9) C(7) 3.433 2_766
H(9) C(14) 3.544 .
H(9) C(19) 3.282 .
H(9) H(3) 3.396 2_766
H(9) H(4) 3.296 1_455
H(9) H(4) 3.101 2_766
H(9) H(8) 1.551 .
H(9) H(10) 1.551 .
H(9) H(22) 2.726 .
H(10) Al(1) 2.441 .
H(10) O(1) 3.083 .
H(10) N(1) 3.392 .
H(10) C(7) 3.349 2_766
H(10) C(14) 3.362 2_766
H(10) C(18) 3.586 2_766
H(10) C(19) 2.911 2_766
H(10) H(3) 2.961 1_455
H(10) H(4) 2.836 1_455
H(10) H(4) 2.890 2_766
H(10) H(8) 1.551 .
H(10) H(9) 1.551 .
H(10) H(14) 3.534 .
H(10) H(22) 3.290 .
H(10) H(22) 2.648 2_766
H(11) O(1) 2.368 .
H(11) C(1) 2.796 .
H(11) C(2) 2.682 .
H(11) C(10) 2.046 .
H(11) C(12) 2.721 .
H(11) C(12) 3.389 2_665
H(11) C(13) 3.302 .
H(11) H(7) 3.380 .
H(11) H(12) 1.551 .
H(11) H(12) 3.470 2_665
H(11) H(13) 1.551 .
H(11) H(13) 3.371 2_765
H(11) H(14) 2.647 .
H(11) H(14) 3.163 2_665
H(11) H(16) 2.890 .
H(11) H(16) 2.757 2_665
H(11) H(18) 3.536 .
H(11) H(19) 3.490 .
H(12) C(2) 3.328 .
H(12) C(9) 3.503 2_665
H(12) C(10) 2.046 .
H(12) C(12) 2.677 .
H(12) C(12) 3.583 2_665
H(12) C(13) 2.627 .
H(12) H(6) 3.514 2_665
H(12) H(8) 2.809 2_665
H(12) H(11) 1.551 .
H(12) H(11) 3.470 2_665
H(12) H(13) 1.551 .
H(12) H(14) 3.054 .
H(12) H(14) 2.968 2_665
H(12) H(15) 3.500 .
H(12) H(16) 2.436 .
H(12) H(16) 3.338 2_665
H(12) H(17) 3.486 .
H(12) H(18) 2.925 .
H(12) H(19) 2.415 .
H(13) O(1) 3.481 .
H(13) O(1) 3.297 2_765
H(13) C(1) 3.345 .
H(13) C(1) 3.009 2_765
H(13) C(2) 2.694 .
H(13) C(2) 3.528 2_765
H(13) C(3) 3.524 .
H(13) C(6) 3.079 2_765
H(13) C(7) 3.447 2_765
H(13) C(10) 2.046 .
H(13) C(12) 3.340 .
H(13) C(13) 2.641 .
H(13) H(7) 3.346 2_765
H(13) H(11) 1.551 .
H(13) H(11) 3.371 2_765
H(13) H(12) 1.551 .
H(13) H(13) 3.321 2_765
H(13) H(16) 3.503 .
H(13) H(17) 3.521 .
H(13) H(18) 2.485 .
H(13) H(19) 2.873 .
H(14) O(1) 2.362 .
H(14) C(1) 2.769 .
H(14) C(2) 2.636 .
H(14) C(4) 3.521 1_455
H(14) C(5) 3.535 1_455
H(14) C(10) 2.063 .
H(14) C(11) 2.783 .
H(14) C(11) 3.502 2_665
H(14) C(13) 3.305 .
H(14) C(18) 3.579 2_766
H(14) H(2) 3.353 1_455
H(14) H(3) 3.389 1_455
H(14) H(10) 3.534 .
H(14) H(11) 2.647 .
H(14) H(11) 3.163 2_665
H(14) H(12) 3.054 .
H(14) H(12) 2.968 2_665
H(14) H(15) 1.551 .
H(14) H(16) 1.551 .
H(14) H(17) 3.473 .
H(14) H(19) 3.547 .
H(14) H(21) 2.929 2_766
H(15) F(2) 3.539 2_766
H(15) O(1) 3.583 .
H(15) C(1) 3.467 .
H(15) C(2) 2.755 .
H(15) C(3) 3.569 .
H(15) C(4) 3.314 1_455
H(15) C(8) 3.561 1_565
H(15) C(10) 2.063 .
H(15) C(11) 3.330 .
H(15) C(13) 2.586 .
H(15) C(18) 3.369 2_766
H(15) H(2) 2.758 1_455
H(15) H(5) 3.080 1_565
H(15) H(6) 3.223 1_565
H(15) H(12) 3.500 .
H(15) H(14) 1.551 .
H(15) H(16) 1.551 .
H(15) H(17) 2.378 .
H(15) H(18) 3.464 .
H(15) H(19) 2.844 .
H(15) H(21) 2.572 2_766
H(16) C(2) 3.330 .
H(16) C(4) 3.458 1_455
H(16) C(8) 3.253 2_665
H(16) C(10) 2.063 .
H(16) C(11) 2.630 .
H(16) C(11) 3.470 2_665
H(16) C(13) 2.695 .
H(16) H(2) 3.250 1_455
H(16) H(6) 2.887 2_665
H(16) H(7) 2.892 2_665
H(16) H(11) 2.890 .
H(16) H(11) 2.757 2_665
H(16) H(12) 2.436 .
H(16) H(12) 3.338 2_665
H(16) H(13) 3.503 .
H(16) H(14) 1.551 .
H(16) H(15) 1.551 .
H(16) H(17) 2.955 .
H(16) H(18) 3.562 .
H(16) H(19) 2.527 .
H(17) C(2) 2.741 .
H(17) C(3) 2.795 .
H(17) C(8) 3.054 1_565
H(17) C(10) 2.067 .
H(17) C(11) 3.297 .
H(17) C(12) 2.624 .
H(17) C(13) 3.459 2_775
H(17) H(1) 2.206 .
H(17) H(1) 2.683 2_775
H(17) H(5) 2.713 1_565
H(17) H(6) 3.157 1_565
H(17) H(7) 2.795 1_565
H(17) H(12) 3.486 .
H(17) H(13) 3.521 .
H(17) H(14) 3.473 .
H(17) H(15) 2.378 .
H(17) H(16) 2.955 .
H(17) H(17) 3.209 2_775
H(17) H(18) 1.551 .
H(17) H(18) 2.842 2_775
H(17) H(19) 1.551 .
H(18) F(1) 2.948 2_765
H(18) C(2) 2.710 .
H(18) C(3) 2.735 .
H(18) C(8) 3.234 2_765
H(18) C(10) 2.067 .
H(18) C(11) 2.665 .
H(18) C(12) 3.307 .
H(18) C(13) 3.486 2_775
H(18) H(1) 2.153 .
H(18) H(1) 2.759 2_775
H(18) H(5) 3.081 2_765
H(18) H(7) 2.569 2_765
H(18) H(11) 3.536 .
H(18) H(12) 2.925 .
H(18) H(13) 2.485 .
H(18) H(15) 3.464 .
H(18) H(16) 3.562 .
H(18) H(17) 1.551 .
H(18) H(17) 2.842 2_775
H(18) H(18) 3.266 2_775
H(18) H(19) 1.551 .
H(19) F(1) 2.909 2_765
H(19) C(2) 3.354 .
H(19) C(8) 3.436 2_665
H(19) C(10) 2.067 .
H(19) C(11) 2.615 .
H(19) C(12) 2.656 .
H(19) H(1) 3.341 .
H(19) H(1) 2.978 2_775
H(19) H(2) 3.487 2_775
H(19) H(6) 2.555 2_665
H(19) H(8) 3.415 2_665
H(19) H(11) 3.490 .
H(19) H(12) 2.415 .
H(19) H(13) 2.873 .
H(19) H(14) 3.547 .
H(19) H(15) 2.844 .
H(19) H(16) 2.527 .
H(19) H(17) 1.551 .
H(19) H(18) 1.551 .
H(20) F(1) 2.603 .
H(20) F(2) 2.534 .
H(20) F(2) 3.052 2_856
H(20) C(4) 2.935 1_545
H(20) C(5) 3.215 1_545
H(20) C(14) 3.361 .
H(20) C(15) 2.132 .
H(20) C(16) 3.109 2_856
H(20) C(17) 2.086 .
H(20) C(17) 3.335 2_856
H(20) C(18) 3.328 .
H(20) H(2) 2.803 1_545
H(20) H(3) 3.262 1_545
H(20) H(20) 2.656 2_856
H(21) F(2) 2.513 .
H(21) C(1) 3.160 2_766
H(21) C(2) 3.099 2_766
H(21) C(3) 3.442 2_766
H(21) C(12) 3.112 2_766
H(21) C(14) 3.345 .
H(21) C(16) 3.298 .
H(21) C(16) 3.523 2_756
H(21) C(17) 2.048 .
H(21) C(19) 2.117 .
H(21) H(5) 3.333 2_756
H(21) H(14) 2.929 2_766
H(21) H(15) 2.572 2_766
H(21) H(22) 2.567 .
H(22) Al(1) 3.580 .
H(22) Al(1) 3.559 2_766
H(22) O(1) 3.400 2_766
H(22) N(1) 2.642 .
H(22) N(1) 3.097 2_766
H(22) C(1) 3.240 2_766
H(22) C(6) 2.947 2_766
H(22) C(7) 3.380 .
H(22) C(7) 2.921 2_766
H(22) C(9) 3.269 .
H(22) C(9) 3.344 2_766
H(22) C(14) 2.164 .
H(22) C(15) 3.397 .
H(22) C(17) 3.436 .
H(22) C(18) 2.232 .
H(22) H(4) 3.531 .
H(22) H(4) 3.414 2_766
H(22) H(9) 2.726 .
H(22) H(10) 3.290 .
H(22) H(10) 2.648 2_766
H(22) H(21) 2.567 .
H(22) H(22) 3.140 2_766

loop_
_geom_torsion_atom_site_label_1
_geom_torsion_atom_site_label_2
_geom_torsion_atom_site_label_3
_geom_torsion_atom_site_label_4
_geom_torsion
O(1) Al(1) N(1) C(7) 2.12(19)
O(1) Al(1) N(1) C(14) -174.59(17)
N(1) Al(1) O(1) C(1) -4.6(2)
C(8) Al(1) O(1) C(1) -115.5(2)
C(9) Al(1) O(1) C(1) 107.6(2)
C(8) Al(1) N(1) C(7) 117.50(19)
C(8) Al(1) N(1) C(14) -59.22(19)
C(9) Al(1) N(1) C(7) -111.20(19)
C(9) Al(1) N(1) C(14) 72.09(18)
Al(1) O(1) C(1) C(2) -177.96(17)
Al(1) O(1) C(1) C(6) 3.1(3)
Al(1) N(1) C(7) C(6) 1.6(3)
Al(1) N(1) C(14) C(15) 95.7(2)
Al(1) N(1) C(14) C(19) -81.9(2)
C(7) N(1) C(14) C(15) -81.2(2)
C(7) N(1) C(14) C(19) 101.2(2)
C(14) N(1) C(7) C(6) 178.3(2)
O(1) C(1) C(2) C(3) 179.0(2)
O(1) C(1) C(2) C(10) -2.2(3)
O(1) C(1) C(6) C(5) 179.8(2)
O(1) C(1) C(6) C(7) 2.2(3)
C(2) C(1) C(6) C(5) 0.8(3)
C(2) C(1) C(6) C(7) -176.8(2)
C(6) C(1) C(2) C(3) -2.0(3)
C(6) C(1) C(2) C(10) 176.7(2)
C(1) C(2) C(3) C(4) 1.6(3)
C(1) C(2) C(10) C(11) -59.9(2)
C(1) C(2) C(10) C(12) 62.8(2)
C(1) C(2) C(10) C(13) -179.1(2)
C(3) C(2) C(10) C(11) 118.8(2)
C(3) C(2) C(10) C(12) -118.5(2)
C(3) C(2) C(10) C(13) -0.4(3)
C(10) C(2) C(3) C(4) -177.1(2)
C(2) C(3) C(4) C(5) 0.1(3)
C(3) C(4) C(5) C(6) -1.4(3)
C(4) C(5) C(6) C(1) 1.0(3)
C(4) C(5) C(6) C(7) 178.7(2)
C(1) C(6) C(7) N(1) -4.4(3)
C(5) C(6) C(7) N(1) 177.9(2)
N(1) C(14) C(15) F(1) 0.7(2)
N(1) C(14) C(15) C(16) -178.42(18)
N(1) C(14) C(19) C(18) 178.31(18)
C(15) C(14) C(19) C(18) 0.6(3)
C(19) C(14) C(15) F(1) 178.38(18)
C(19) C(14) C(15) C(16) -0.7(2)
F(1) C(15) C(16) C(17) -179.0(2)
C(14) C(15) C(16) C(17) 0.1(2)
C(15) C(16) C(17) F(2) -178.82(19)
C(15) C(16) C(17) C(18) 0.7(3)
F(2) C(17) C(18) C(19) 178.7(2)
C(16) C(17) C(18) C(19) -0.9(3)
C(17) C(18) C(19) C(14) 0.1(2)
